data_7053375
loop_
_publ_author_name
'Franc, Gr\'egory'
'Badetti, Elena'
'Duhayon, Carine'
'Coppel, Yannick'
'Turrin, C\'edric-Olivier'
'Majoral, Jean-Pierre'
'Sebasti\'an, Rosa-Mar\'ia'
'Caminade, Anne-Marie'

_publ_section_title
;
 An efficient synthesis combining phosphorus dendrimers and 15-membered
 triolefinic azamacrocycles: towards the stabilization of platinum
 nanoparticles
;
_journal_issue 3
_journal_name_full 'New Journal of Chemistry'
_journal_page_first 547
_journal_paper_doi 10.1039/b9nj00568d
_journal_volume 34
_journal_year 2010
_chemical_formula_moiety 'C42 H64 Br2 N2 O4 S2'
_chemical_formula_sum 'C42 H64 Br2 N2 O4 S2'
_chemical_formula_weight 884.92
_space_group_IT_number 2
_symmetry_cell_setting triclinic
_symmetry_space_group_name_Hall '-P 1'
_symmetry_space_group_name_H-M 'P -1'
_atom_sites_solution_hydrogens geom
_atom_sites_solution_primary direct
_audit_creation_date 06-03-30
_audit_creation_method CRYSTALS_ver_12.51
_cell_angle_alpha 101.754(5)
_cell_angle_beta 96.690(5)
_cell_angle_gamma 93.917(5)
_cell_formula_units_Z 1
_cell_length_a 6.265(5)
_cell_length_b 12.133(5)
_cell_length_c 15.070(5)
_cell_measurement_reflns_used 4000
_cell_measurement_temperature 180
_cell_measurement_theta_max 24
_cell_measurement_theta_min 3
_cell_volume 1108.9(11)
_computing_cell_refinement 'CrysAlis RED, (Oxford Diffraction, 2002)'
_computing_data_collection 'Xcalibur, (Oxford Diffraction, 2002)'
_computing_data_reduction 'CrysAlis RED, (Oxford Diffraction, 2002)'
_computing_molecular_graphics 'CAMERON (Watkin et al., 1996)'
_computing_publication_material 'CRYSTALS (Betteridge et al., 2003)'
_computing_structure_refinement 'CRYSTALS (Betteridge et al., 2003)'
_computing_structure_solution 'SIR92 (Altomare et al., 1994)'
_diffrn_ambient_temperature 180
_diffrn_measured_fraction_theta_full 0.996
_diffrn_measured_fraction_theta_max 0.990
_diffrn_measurement_device_type 'Oxford Diffraction XCALIBUR'
_diffrn_measurement_method '\f & \w scans'
_diffrn_radiation_monochromator graphite
_diffrn_radiation_type 'Mo K\a'
_diffrn_radiation_wavelength 0.71073
_diffrn_reflns_av_R_equivalents 0.025
_diffrn_reflns_limit_h_max 8
_diffrn_reflns_limit_h_min -6
_diffrn_reflns_limit_k_max 16
_diffrn_reflns_limit_k_min -16
_diffrn_reflns_limit_l_max 20
_diffrn_reflns_limit_l_min -20
_diffrn_reflns_number 10430
_diffrn_reflns_theta_full 27.023
_diffrn_reflns_theta_max 29.057
_diffrn_reflns_theta_min 2.946
_diffrn_standards_number 0
_exptl_absorpt_coefficient_mu 1.962
_exptl_absorpt_correction_T_max 0.78
_exptl_absorpt_correction_T_min 0.66
_exptl_absorpt_correction_type multi-scan
_exptl_absorpt_process_details
;
[c.f. r.h. blessing, acta cryst. (1995), a51, 33-38]
;
_exptl_crystal_colour colorless
_exptl_crystal_density_diffrn 1.325
_exptl_crystal_description block
_exptl_crystal_F_000 464
_exptl_crystal_size_max 0.32
_exptl_crystal_size_mid 0.18
_exptl_crystal_size_min 0.13
_refine_diff_density_max 0.58
_refine_diff_density_min -0.62
_refine_ls_extinction_method None
_refine_ls_goodness_of_fit_ref 1.1095
_refine_ls_hydrogen_treatment constr
_refine_ls_matrix_type full
_refine_ls_number_parameters 235
_refine_ls_number_reflns 3711
_refine_ls_number_restraints 0
_refine_ls_R_factor_all 0.0576
_refine_ls_R_factor_gt 0.0330
_refine_ls_shift/su_max 0.000616
_refine_ls_structure_factor_coef F
_refine_ls_weighting_details
;
Method, part 1, Chebychev polynomial, (Watkin, 1994, Prince, 1982)
[weight] = 1.0/[A~0~*T~0~(x)+A~1~*T~1~(x) ... +A~n-1~]*T~n-1~(x)]
where A~i~ are the Chebychev coefficients listed below and x= Fcalc/Fmax
Method = Robust Weighting (Prince, 1982)
W = [weight] * [1-(deltaF/6*sigmaF)^2^]^2^
A~i~ are:
3.99 -1.39 2.94
;
_refine_ls_weighting_scheme calc
_refine_ls_wR_factor_all 0.0425
_refine_ls_wR_factor_gt 0.0377
_refine_ls_wR_factor_ref 0.0377
_reflns_limit_h_max 8
_reflns_limit_h_min -8
_reflns_limit_k_max 16
_reflns_limit_k_min -16
_reflns_limit_l_max 20
_reflns_limit_l_min 0
_reflns_number_gt 3711
_reflns_number_total 5890
_reflns_threshold_expression I>3.0\s(I)
_cod_data_source_file b9nj00568d.txt
_cod_data_source_block CRYSTALS_cif
_cod_depositor_comments
;
The following automatic conversions were performed:

'_symmetry_cell_setting' value 'Triclinic' changed to 'triclinic'
according to /home/saulius/struct/CIF-dictionaries/cif_core.dic
dictionary named 'cif_core.dic' version 2.4.2 from 2011-04-26.

Automatic conversion script
Id: cif_fix_values 1891 2012-01-12 08:04:46Z andrius 
;
_cod_original_sg_symbol_H-M 'P -1 '
_cod_database_code 7053375

loop_
_symmetry_equiv_pos_as_xyz
x,y,z
-x,-y,-z

loop_
_atom_site_label
_atom_site_type_symbol
_atom_site_fract_x
_atom_site_fract_y
_atom_site_fract_z
_atom_site_U_iso_or_equiv
_atom_site_occupancy
_atom_site_adp_type
_atom_site_refinement_flags_posn
C1 C 0.9550(5) 0.3263(2) 0.74912(17) 0.0439 1.0000 Uani .
C2 C 0.8232(4) 0.2379(2) 0.67744(15) 0.0325 1.0000 Uani .
C3 C 0.7389(3) 0.25710(18) 0.59826(14) 0.0279 1.0000 Uani .
C4 C 0.6045(3) 0.16946(18) 0.52466(13) 0.0248 1.0000 Uani .
C5 C 0.9202(3) 0.12252(17) 0.44074(13) 0.0228 1.0000 Uani .
C6 C 0.9376(3) 0.00815(18) 0.46363(13) 0.0236 1.0000 Uani .
C7 C 0.6653(3) 0.18774(16) 0.26588(13) 0.0191 1.0000 Uani .
C8 C 0.6455(3) 0.30548(16) 0.27831(13) 0.0211 1.0000 Uani .
C9 C 0.7165(3) 0.36057(17) 0.21315(13) 0.0247 1.0000 Uani .
C10 C 0.8072(3) 0.30644(17) 0.13909(13) 0.0253 1.0000 Uani .
C11 C 0.8332(3) 0.19219(17) 0.13076(13) 0.0254 1.0000 Uani .
C12 C 0.7671(3) 0.13023(16) 0.19341(13) 0.0206 1.0000 Uani .
C13 C 0.8125(3) 0.00629(16) 0.17606(14) 0.0240 1.0000 Uani .
C14 C 1.0369(4) -0.0115(2) 0.14938(16) 0.0328 1.0000 Uani .
C15 C 0.6403(4) -0.06434(19) 0.10225(17) 0.0356 1.0000 Uani .
C16 C 0.8758(4) 0.37092(18) 0.06887(15) 0.0307 1.0000 Uani .
C17 C 1.0910(5) 0.3431(3) 0.0394(2) 0.0542 1.0000 Uani .
C18 C 0.7020(5) 0.3513(3) -0.01301(19) 0.0535 1.0000 Uani .
C19 C 0.5524(3) 0.37824(17) 0.35688(14) 0.0257 1.0000 Uani .
C20 C 0.3350(4) 0.4148(2) 0.32196(18) 0.0439 1.0000 Uani .
C21 C 0.7109(5) 0.4807(2) 0.40485(17) 0.0463 1.0000 Uani .
Br1 Br 1.25752(5) 0.29349(3) 0.75976(2) 0.0581 1.0000 Uani .
N1 N 0.7009(2) 0.16086(14) 0.43891(11) 0.0207 1.0000 Uani .
O1 O 0.3365(2) 0.15848(13) 0.35520(10) 0.0272 1.0000 Uani .
O2 O 0.5368(2) -0.00437(12) 0.31062(10) 0.0284 1.0000 Uani .
S1 S 0.54119(7) 0.11553(4) 0.34194(3) 0.0199 1.0000 Uani .
H21 H 0.7984 0.1604 0.6896 0.0392 1.0000 Uiso R
H31 H 0.7662 0.3347 0.5866 0.0337 1.0000 Uiso R
H41 H 0.6008 0.0947 0.5430 0.0308 1.0000 Uiso R
H42 H 0.4542 0.1919 0.5153 0.0308 1.0000 Uiso R
H51 H 1.0200 0.1791 0.4875 0.0290 1.0000 Uiso R
H52 H 0.9662 0.1194 0.3790 0.0290 1.0000 Uiso R
H61 H 0.8509 -0.0588 0.4221 0.0294 1.0000 Uiso R
H91 H 0.7010 0.4433 0.2204 0.0302 1.0000 Uiso R
H111 H 0.9021 0.1526 0.0781 0.0318 1.0000 Uiso R
H131 H 0.8028 -0.0209 0.2339 0.0293 1.0000 Uiso R
H141 H 1.0580 -0.0939 0.1388 0.0393 1.0000 Uiso R
H142 H 1.1483 0.0314 0.1997 0.0393 1.0000 Uiso R
H143 H 1.0515 0.0163 0.0921 0.0393 1.0000 Uiso R
H151 H 0.6712 -0.1454 0.0912 0.0408 1.0000 Uiso R
H152 H 0.6422 -0.0364 0.0443 0.0408 1.0000 Uiso R
H153 H 0.4950 -0.0573 0.1230 0.0408 1.0000 Uiso R
H161 H 0.8894 0.4533 0.0979 0.0374 1.0000 Uiso R
H171 H 1.1267 0.3880 -0.0066 0.0700 1.0000 Uiso R
H172 H 1.2051 0.3622 0.0937 0.0700 1.0000 Uiso R
H173 H 1.0840 0.2606 0.0114 0.0700 1.0000 Uiso R
H181 H 0.7485 0.3939 -0.0588 0.0671 1.0000 Uiso R
H182 H 0.5648 0.3783 0.0073 0.0671 1.0000 Uiso R
H183 H 0.6781 0.2687 -0.0415 0.0671 1.0000 Uiso R
H191 H 0.5272 0.3310 0.4025 0.0317 1.0000 Uiso R
H201 H 0.2753 0.4624 0.3739 0.0552 1.0000 Uiso R
H202 H 0.3551 0.4595 0.2742 0.0552 1.0000 Uiso R
H203 H 0.2323 0.3462 0.2949 0.0552 1.0000 Uiso R
H211 H 0.6458 0.5268 0.4559 0.0536 1.0000 Uiso R
H212 H 0.8482 0.4540 0.4300 0.0536 1.0000 Uiso R
H213 H 0.7421 0.5281 0.3600 0.0536 1.0000 Uiso R
H11 H 0.8998 0.3283 0.8090 0.0512 1.0000 Uiso R
H12 H 0.9440 0.4014 0.7321 0.0512 1.0000 Uiso R

loop_
_atom_site_aniso_label
_atom_site_aniso_U_11
_atom_site_aniso_U_22
_atom_site_aniso_U_33
_atom_site_aniso_U_23
_atom_site_aniso_U_13
_atom_site_aniso_U_12
C1 0.0503(15) 0.0476(15) 0.0285(12) 0.0000(10) 0.0023(10) -0.0020(12)
C2 0.0375(12) 0.0357(11) 0.0246(10) 0.0060(9) 0.0078(8) 0.0003(9)
C3 0.0292(10) 0.0280(10) 0.0271(10) 0.0045(8) 0.0072(8) 0.0052(8)
C4 0.0224(9) 0.0343(11) 0.0201(9) 0.0092(8) 0.0073(7) 0.0025(8)
C5 0.0158(8) 0.0318(10) 0.0247(9) 0.0128(8) 0.0043(7) 0.0057(7)
C6 0.0191(8) 0.0313(10) 0.0232(9) 0.0102(8) 0.0044(7) 0.0064(7)
C7 0.0163(8) 0.0229(9) 0.0199(8) 0.0089(7) 0.0027(6) 0.0013(6)
C8 0.0226(9) 0.0219(9) 0.0204(9) 0.0071(7) 0.0040(7) 0.0047(7)
C9 0.0325(10) 0.0207(9) 0.0222(9) 0.0062(8) 0.0060(8) 0.0029(8)
C10 0.0332(10) 0.0248(9) 0.0198(9) 0.0082(8) 0.0065(7) -0.0001(8)
C11 0.0327(10) 0.0255(9) 0.0207(9) 0.0069(8) 0.0105(8) 0.0044(8)
C12 0.0208(9) 0.0200(8) 0.0207(9) 0.0033(7) 0.0035(7) 0.0025(7)
C13 0.0284(10) 0.0224(9) 0.0225(9) 0.0059(7) 0.0050(7) 0.0065(7)
C14 0.0278(11) 0.0364(12) 0.0339(12) 0.0042(9) 0.0025(9) 0.0126(9)
C15 0.0308(11) 0.0250(10) 0.0467(14) 0.0010(10) -0.0005(10) 0.0018(8)
C16 0.0470(13) 0.0227(9) 0.0239(10) 0.0063(8) 0.0123(9) -0.0019(9)
C17 0.0467(15) 0.071(2) 0.0579(17) 0.0353(16) 0.0235(13) -0.0001(14)
C18 0.0529(16) 0.074(2) 0.0408(15) 0.0358(14) 0.0031(12) -0.0079(14)
C19 0.0313(10) 0.0260(9) 0.0219(9) 0.0065(8) 0.0070(8) 0.0083(8)
C20 0.0482(14) 0.0540(16) 0.0354(13) 0.0109(11) 0.0115(11) 0.0326(13)
C21 0.0661(18) 0.0390(13) 0.0289(12) -0.0047(10) 0.0157(12) -0.0084(12)
Br1 0.05236(18) 0.03997(15) 0.0770(2) 0.02188(14) -0.02436(15) -0.00297(12)
N1 0.0153(7) 0.0307(8) 0.0196(8) 0.0121(6) 0.0039(6) 0.0046(6)
O1 0.0154(6) 0.0407(8) 0.0293(7) 0.0154(6) 0.0041(5) 0.0036(6)
O2 0.0317(8) 0.0246(7) 0.0303(8) 0.0107(6) 0.0054(6) -0.0037(6)
S1 0.0159(2) 0.0250(2) 0.0212(2) 0.01066(18) 0.00245(15) 0.00052(16)

loop_
_atom_type_symbol
_atom_type_scat_dispersion_real
_atom_type_scat_dispersion_imag
_atom_type_scat_Cromer_Mann_a1
_atom_type_scat_Cromer_Mann_b1
_atom_type_scat_Cromer_Mann_a2
_atom_type_scat_Cromer_Mann_b2
_atom_type_scat_Cromer_Mann_a3
_atom_type_scat_Cromer_Mann_b3
_atom_type_scat_Cromer_Mann_a4
_atom_type_scat_Cromer_Mann_b4
_atom_type_scat_Cromer_Mann_c
_atom_type_scat_source
C 0.0033 0.0016 2.3100 20.8439 1.0200 10.2075 1.5886 0.5687 0.8650 51.6512 0.2156 'International Tables Vol C 4.2.6.8 and 6.1.1.4'
H 0.0000 0.0000 0.4930 10.5109 0.3229 26.1257 0.1402 3.1424 0.0408 57.7998 0.0030 'International Tables Vol C 4.2.6.8 and 6.1.1.4'
N 0.0061 0.0033 12.2126 0.0057 3.1322 9.8933 2.0125 28.9975 1.1663 0.5826 -11.5290 'International Tables Vol C 4.2.6.8 and 6.1.1.4'
O 0.0106 0.0060 3.0485 13.2771 2.2868 5.7011 1.5463 0.3239 0.8670 32.9089 0.2508 'International Tables Vol C 4.2.6.8 and 6.1.1.4'
S 0.1246 0.1234 6.9053 1.4679 5.2034 22.2151 1.4379 0.2536 1.5863 56.1720 0.8669 'International Tables Vol C 4.2.6.8 and 6.1.1.4'
Br -0.2901 2.4595 17.1789 2.1723 5.2358 16.5796 5.6377 0.2609 3.9851 41.4328 2.9557 'International Tables Vol C 4.2.6.8 and 6.1.1.4'

loop_
_geom_angle_atom_site_label_1
_geom_angle_site_symmetry_1
_geom_angle_atom_site_label_2
_geom_angle_atom_site_label_3
_geom_angle_site_symmetry_3
_geom_angle
_geom_angle_publ_flag
C2 . C1 Br1 . 109.97(19) yes
C2 . C1 H11 . 109.4 no
Br1 . C1 H11 . 109.5 no
C2 . C1 H12 . 109.2 no
Br1 . C1 H12 . 109.3 no
H11 . C1 H12 . 109.5 no
C1 . C2 C3 . 122.8(2) yes
C1 . C2 H21 . 118.4 no
C3 . C2 H21 . 118.8 no
C2 . C3 C4 . 123.9(2) yes
C2 . C3 H31 . 118.1 no
C4 . C3 H31 . 118.0 no
C3 . C4 N1 . 108.99(16) yes
C3 . C4 H41 . 109.6 no
N1 . C4 H41 . 109.6 no
C3 . C4 H42 . 109.6 no
N1 . C4 H42 . 109.6 no
H41 . C4 H42 . 109.5 no
C6 . C5 N1 . 114.50(15) yes
C6 . C5 H51 . 108.2 no
N1 . C5 H51 . 108.2 no
C6 . C5 H52 . 108.2 no
N1 . C5 H52 . 108.2 no
H51 . C5 H52 . 109.5 no
C5 . C6 C6 2_756 123.1(2) yes
C5 . C6 H61 . 118.4 no
C6 2_756 C6 H61 . 118.4 no
C8 . C7 C12 . 121.03(17) yes
C8 . C7 S1 . 116.62(14) yes
C12 . C7 S1 . 122.24(14) yes
C7 . C8 C9 . 117.58(18) yes
C7 . C8 C19 . 125.98(17) yes
C9 . C8 C19 . 116.43(18) yes
C8 . C9 C10 . 123.08(19) yes
C8 . C9 H91 . 118.4 no
C10 . C9 H91 . 118.5 no
C9 . C10 C11 . 118.10(18) yes
C9 . C10 C16 . 120.45(18) yes
C11 . C10 C16 . 121.45(19) yes
C10 . C11 C12 . 122.59(19) yes
C10 . C11 H111 . 118.7 no
C12 . C11 H111 . 118.7 no
C7 . C12 C11 . 117.45(17) yes
C7 . C12 C13 . 126.38(17) yes
C11 . C12 C13 . 116.18(18) yes
C12 . C13 C14 . 112.76(17) yes
C12 . C13 C15 . 109.96(16) yes
C14 . C13 C15 . 110.19(18) yes
C12 . C13 H131 . 108.0 no
C14 . C13 H131 . 107.9 no
C15 . C13 H131 . 107.9 no
C13 . C14 H141 . 109.5 no
C13 . C14 H142 . 109.5 no
H141 . C14 H142 . 109.5 no
C13 . C14 H143 . 109.5 no
H141 . C14 H143 . 109.5 no
H142 . C14 H143 . 109.5 no
C13 . C15 H151 . 109.5 no
C13 . C15 H152 . 109.5 no
H151 . C15 H152 . 109.5 no
C13 . C15 H153 . 109.4 no
H151 . C15 H153 . 109.5 no
H152 . C15 H153 . 109.5 no
C10 . C16 C17 . 113.4(2) yes
C10 . C16 C18 . 110.03(19) yes
C17 . C16 C18 . 110.8(2) yes
C10 . C16 H161 . 107.4 no
C17 . C16 H161 . 107.4 no
C18 . C16 H161 . 107.5 no
C16 . C17 H171 . 109.5 no
C16 . C17 H172 . 109.4 no
H171 . C17 H172 . 109.5 no
C16 . C17 H173 . 109.5 no
H171 . C17 H173 . 109.5 no
H172 . C17 H173 . 109.5 no
C16 . C18 H181 . 109.5 no
C16 . C18 H182 . 109.4 no
H181 . C18 H182 . 109.5 no
C16 . C18 H183 . 109.5 no
H181 . C18 H183 . 109.5 no
H182 . C18 H183 . 109.5 no
C8 . C19 C20 . 110.12(18) yes
C8 . C19 C21 . 111.20(19) yes
C20 . C19 C21 . 111.3(2) yes
C8 . C19 H191 . 108.0 no
C20 . C19 H191 . 108.1 no
C21 . C19 H191 . 108.1 no
C19 . C20 H201 . 109.5 no
C19 . C20 H202 . 109.5 no
H201 . C20 H202 . 109.5 no
C19 . C20 H203 . 109.4 no
H201 . C20 H203 . 109.5 no
H202 . C20 H203 . 109.5 no
C19 . C21 H211 . 109.5 no
C19 . C21 H212 . 109.4 no
H211 . C21 H212 . 109.5 no
C19 . C21 H213 . 109.5 no
H211 . C21 H213 . 109.5 no
H212 . C21 H213 . 109.5 no
C5 . N1 C4 . 115.91(14) yes
C5 . N1 S1 . 115.29(13) yes
C4 . N1 S1 . 117.86(13) yes
C7 . S1 N1 . 102.47(9) yes
C7 . S1 O1 . 108.66(10) yes
N1 . S1 O1 . 106.61(10) yes
C7 . S1 O2 . 110.35(10) yes
N1 . S1 O2 . 111.74(9) yes
O1 . S1 O2 . 116.07(10) yes

loop_
_geom_bond_atom_site_label_1
_geom_bond_atom_site_label_2
_geom_bond_site_symmetry_2
_geom_bond_distance
_geom_bond_publ_flag
C1 C2 . 1.483(3) yes
C1 Br1 . 1.959(3) yes
C1 H11 . 1.000 no
C1 H12 . 1.000 no
C2 C3 . 1.319(3) yes
C2 H21 . 1.000 no
C3 C4 . 1.500(3) yes
C3 H31 . 1.000 no
C4 N1 . 1.477(2) yes
C4 H41 . 1.000 no
C4 H42 . 1.000 no
C5 C6 . 1.504(3) yes
C5 N1 . 1.479(3) yes
C5 H51 . 1.000 no
C5 H52 . 1.000 no
C6 C6 2_756 1.328(4) yes
C6 H61 . 1.000 no
C7 C8 . 1.418(3) yes
C7 C12 . 1.414(3) yes
C7 S1 . 1.7916(19) yes
C8 C9 . 1.392(3) yes
C8 C19 . 1.525(3) yes
C9 C10 . 1.378(3) yes
C9 H91 . 1.000 no
C10 C11 . 1.389(3) yes
C10 C16 . 1.521(3) yes
C11 C12 . 1.402(3) yes
C11 H111 . 1.000 no
C12 C13 . 1.525(3) yes
C13 C14 . 1.524(3) yes
C13 C15 . 1.530(3) yes
C13 H131 . 1.000 no
C14 H141 . 1.000 no
C14 H142 . 1.000 no
C14 H143 . 1.000 no
C15 H151 . 1.000 no
C15 H152 . 1.000 no
C15 H153 . 1.000 no
C16 C17 . 1.507(4) yes
C16 C18 . 1.515(4) yes
C16 H161 . 1.000 no
C17 H171 . 1.000 no
C17 H172 . 1.000 no
C17 H173 . 1.000 no
C18 H181 . 1.000 no
C18 H182 . 1.000 no
C18 H183 . 1.000 no
C19 C20 . 1.529(3) yes
C19 C21 . 1.534(3) yes
C19 H191 . 1.000 no
C20 H201 . 1.000 no
C20 H202 . 1.000 no
C20 H203 . 1.000 no
C21 H211 . 1.000 no
C21 H212 . 1.000 no
C21 H213 . 1.000 no
N1 S1 . 1.6419(17) yes
O1 S1 . 1.4368(17) yes
O2 S1 . 1.4323(16) yes
